data_7153823
loop_
_publ_author_name
'Yu, Jin-Hai'
'Shen, Yu'
'Liu, Hong-Bing'
'Leng, Ying'
'Zhang, Hua'
'Yue, Jian-Min'

_publ_section_title
;
 Dammarane-type triterpenoids as 11\b-HSD1 inhibitors from Homonoia
 riparia.
;
_journal_issue 26
_journal_name_full 'Organic &amp; biomolecular chemistry'
_journal_page_first 4716
_journal_page_last 4722
_journal_paper_doi 10.1039/c4ob00807c
_journal_volume 12
_journal_year 2014
_chemical_absolute_configuration ad
_chemical_formula_sum 'C30 H54 O5'
_chemical_formula_weight 494.73
_chemical_name_systematic
; 
 ? 
;
_space_group_crystal_system orthorhombic
_space_group_IT_number 19
_space_group_name_Hall 'P 2ac 2ab'
_space_group_name_H-M_alt 'P 21 21 21'
_symmetry_space_group_name_Hall 'P 2ac 2ab'
_symmetry_space_group_name_H-M 'P 21 21 21'
_atom_sites_solution_hydrogens mixed
_audit_creation_method SHELXL-2013
_cell_angle_alpha 90
_cell_angle_beta 90
_cell_angle_gamma 90
_cell_formula_units_Z 4
_cell_length_a 10.5637(3)
_cell_length_b 13.2734(3)
_cell_length_c 20.6274(5)
_cell_measurement_reflns_used 7362
_cell_measurement_temperature 296(2)
_cell_measurement_theta_max 68.41
_cell_measurement_theta_min 3.96
_cell_volume 2892.30(13)
_computing_cell_refinement 'Bruker SAINT'
_computing_data_collection 'Bruker APEX2'
_computing_data_reduction 'Bruker SAINT'
_computing_molecular_graphics 'Bruker SHELXTL'
_computing_publication_material 'Bruker SHELXTL'
_computing_structure_refinement 'SHELXL-2013 (Sheldrick, 2013)'
_computing_structure_solution 'SHELXS-97 (Sheldrick, 2008)'
_diffrn_ambient_temperature 296(2)
_diffrn_measured_fraction_theta_full 0.996
_diffrn_measured_fraction_theta_max 0.993
_diffrn_measurement_device_type 'Bruker APEX-II CCD'
_diffrn_measurement_method '\f and \w scans'
_diffrn_radiation_type CuK\a
_diffrn_radiation_wavelength 1.54178
_diffrn_reflns_av_R_equivalents 0.0630
_diffrn_reflns_av_unetI/netI 0.0492
_diffrn_reflns_Laue_measured_fraction_full 0.996
_diffrn_reflns_Laue_measured_fraction_max 0.993
_diffrn_reflns_limit_h_max 12
_diffrn_reflns_limit_h_min -12
_diffrn_reflns_limit_k_max 15
_diffrn_reflns_limit_k_min -16
_diffrn_reflns_limit_l_max 24
_diffrn_reflns_limit_l_min -24
_diffrn_reflns_number 21688
_diffrn_reflns_point_group_measured_fraction_full 0.992
_diffrn_reflns_point_group_measured_fraction_max 0.983
_diffrn_reflns_theta_full 67.679
_diffrn_reflns_theta_max 69.482
_diffrn_reflns_theta_min 3.960
_exptl_absorpt_coefficient_mu 0.588
_exptl_absorpt_correction_T_max 0.7532
_exptl_absorpt_correction_T_min 0.4678
_exptl_absorpt_correction_type multi-scan
_exptl_absorpt_process_details sadabs
_exptl_crystal_colour colourless
_exptl_crystal_density_diffrn 1.136
_exptl_crystal_description block
_exptl_crystal_F_000 1096
_exptl_crystal_size_max 0.300
_exptl_crystal_size_mid 0.200
_exptl_crystal_size_min 0.150
_refine_diff_density_max 0.415
_refine_diff_density_min -0.215
_refine_diff_density_rms 0.051
_refine_ls_abs_structure_details
; 
 Flack x determined using 1793 quotients [(I+)-(I-)]/[(I+)+(I-)] 
 (Parsons and Flack (2004), Acta Cryst. A60, s61). 
;
_refine_ls_abs_structure_Flack -0.08(13)
_refine_ls_extinction_method none
_refine_ls_goodness_of_fit_ref 1.037
_refine_ls_hydrogen_treatment constr
_refine_ls_matrix_type full
_refine_ls_number_parameters 328
_refine_ls_number_reflns 5337
_refine_ls_number_restraints 0
_refine_ls_restrained_S_all 1.037
_refine_ls_R_factor_all 0.0674
_refine_ls_R_factor_gt 0.0606
_refine_ls_shift/su_max 0.006
_refine_ls_shift/su_mean 0.001
_refine_ls_structure_factor_coef Fsqd
_refine_ls_weighting_details 'w=1/[\s^2^(Fo^2^)+(0.1259P)^2^] where P=(Fo^2^+2Fc^2^)/3'
_refine_ls_weighting_scheme calc
_refine_ls_wR_factor_gt 0.1672
_refine_ls_wR_factor_ref 0.1746
_reflns_Friedel_coverage 0.752
_reflns_Friedel_fraction_full 0.987
_reflns_Friedel_fraction_max 0.970
_reflns_number_gt 4599
_reflns_number_total 5337
_reflns_threshold_expression 'I > 2\s(I)'
_cod_data_source_file c4ob00807c2.cif
_cod_data_source_block cu_dm14043_0m
_cod_depositor_comments 'Adding full bibliography for 7153823.cif.'
_cod_database_code 7153823
_shelx_space_group_comment
; 
The symmetry employed for this shelxl refinement is uniquely defined 
by the following loop, which should always be used as a source of 
symmetry information in preference to the above space-group names. 
They are only intended as comments. 
;
_shelx_estimated_absorpt_t_min 0.843
_shelx_estimated_absorpt_t_max 0.917
_shelxl_version_number 2013-4

loop_
_space_group_symop_operation_xyz
'x, y, z'
'x+1/2, -y+1/2, -z'
'-x, y+1/2, -z+1/2'
'-x+1/2, -y, z+1/2'

loop_
_atom_site_label
_atom_site_type_symbol
_atom_site_fract_x
_atom_site_fract_y
_atom_site_fract_z
_atom_site_U_iso_or_equiv
_atom_site_adp_type
_atom_site_occupancy
_atom_site_site_symmetry_order
_atom_site_calc_flag
_atom_site_refinement_flags_posn
_atom_site_refinement_flags_adp
O1 O 0.4950(3) 0.56317(15) 0.85164(11) 0.0507(6) Uani 1 1 d . .
H1 H 0.5481 0.5995 0.8688 0.076 Uiso 1 1 calc R U
O2 O 0.5241(3) 0.19127(19) 0.76272(12) 0.0656(9) Uani 1 1 d . .
H2 H 0.5106 0.1422 0.7396 0.098 Uiso 1 1 calc R U
O3 O 0.2485(2) -0.21401(18) 0.95934(13) 0.0513(6) Uani 1 1 d . .
H3 H 0.2436 -0.2494 0.9268 0.077 Uiso 1 1 calc R U
O4 O 0.1682(2) -0.16546(17) 1.07722(12) 0.0474(6) Uani 1 1 d . .
H4 H 0.1488 -0.1951 1.0438 0.071 Uiso 1 1 calc R U
C1 C 0.4044(4) 0.3584(2) 0.96902(16) 0.0450(8) Uani 1 1 d . .
H1A H 0.3432 0.3583 1.0041 0.054 Uiso 1 1 calc R U
H1B H 0.4874 0.3468 0.9878 0.054 Uiso 1 1 calc R U
C2 C 0.4034(4) 0.4610(2) 0.93658(17) 0.0480(8) Uani 1 1 d . .
H2A H 0.4241 0.5124 0.9682 0.058 Uiso 1 1 calc R U
H2B H 0.3193 0.4749 0.9200 0.058 Uiso 1 1 calc R U
C3 C 0.4983(4) 0.4648(2) 0.88131(16) 0.0421(8) Uani 1 1 d . .
H3A H 0.5829 0.4552 0.8998 0.050 Uiso 1 1 calc R U
C4 C 0.4784(4) 0.3829(2) 0.82866(16) 0.0447(8) Uani 1 1 d . .
C5 C 0.4679(3) 0.2778(2) 0.86346(14) 0.0376(7) Uani 1 1 d . .
H5 H 0.5517 0.2659 0.8824 0.045 Uiso 1 1 calc R U
C6 C 0.4438(4) 0.1868(2) 0.81881(15) 0.0460(8) Uani 1 1 d . .
H6 H 0.3551 0.1870 0.8050 0.055 Uiso 1 1 calc R U
C7 C 0.4717(4) 0.0894(2) 0.85463(15) 0.0446(8) Uani 1 1 d . .
H7A H 0.5606 0.0887 0.8664 0.053 Uiso 1 1 calc R U
H7B H 0.4571 0.0334 0.8254 0.053 Uiso 1 1 calc R U
C8 C 0.3926(3) 0.0731(2) 0.91610(15) 0.0364(7) Uani 1 1 d . .
C9 C 0.4017(3) 0.1699(2) 0.95821(14) 0.0347(6) Uani 1 1 d . .
H9 H 0.4914 0.1745 0.9699 0.042 Uiso 1 1 calc R U
C10 C 0.3733(3) 0.2715(2) 0.92201(14) 0.0386(7) Uani 1 1 d . .
C11 C 0.3331(4) 0.1561(2) 1.02357(16) 0.0453(8) Uani 1 1 d . .
H11A H 0.3499 0.2145 1.0505 0.054 Uiso 1 1 calc R U
H11B H 0.2426 0.1539 1.0156 0.054 Uiso 1 1 calc R U
C12 C 0.3709(4) 0.0611(2) 1.06138(16) 0.0438(8) Uani 1 1 d . .
H12A H 0.4573 0.0676 1.0768 0.053 Uiso 1 1 calc R U
H12B H 0.3160 0.0531 1.0987 0.053 Uiso 1 1 calc R U
C13 C 0.3597(3) -0.0306(2) 1.01754(15) 0.0355(7) Uani 1 1 d . .
H13 H 0.2725 -0.0301 1.0013 0.043 Uiso 1 1 calc R U
C14 C 0.4450(3) -0.0177(2) 0.95704(16) 0.0378(7) Uani 1 1 d . .
C15 C 0.4376(4) -0.1236(2) 0.92447(17) 0.0444(8) Uani 1 1 d . .
H15A H 0.3858 -0.1207 0.8857 0.053 Uiso 1 1 calc R U
H15B H 0.5216 -0.1465 0.9125 0.053 Uiso 1 1 calc R U
C16 C 0.3789(3) -0.1951(2) 0.97389(16) 0.0410(7) Uani 1 1 d . .
H16 H 0.4264 -0.2585 0.9757 0.049 Uiso 1 1 calc R U
C17 C 0.3851(3) -0.1400(2) 1.03966(16) 0.0390(7) Uani 1 1 d . .
H17 H 0.4727 -0.1435 1.0552 0.047 Uiso 1 1 calc R U
C18 C 0.5846(3) -0.0030(2) 0.97686(19) 0.0485(9) Uani 1 1 d . .
H18A H 0.6103 -0.0574 1.0046 0.073 Uiso 1 1 calc R U
H18B H 0.5937 0.0597 0.9995 0.073 Uiso 1 1 calc R U
H18C H 0.6368 -0.0024 0.9388 0.073 Uiso 1 1 calc R U
C19 C 0.2322(4) 0.2826(2) 0.9039(2) 0.0509(8) Uani 1 1 d . .
H19A H 0.2131 0.3523 0.8964 0.076 Uiso 1 1 calc R U
H19B H 0.1807 0.2577 0.9387 0.076 Uiso 1 1 calc R U
H19C H 0.2150 0.2446 0.8653 0.076 Uiso 1 1 calc R U
C20 C 0.2992(4) -0.1856(2) 1.09241(16) 0.0435(7) Uani 1 1 d . .
C21 C 0.3212(5) -0.1382(3) 1.15872(17) 0.0574(10) Uani 1 1 d . .
H21A H 0.2707 -0.1724 1.1905 0.086 Uiso 1 1 calc R U
H21B H 0.2977 -0.0683 1.1574 0.086 Uiso 1 1 calc R U
H21C H 0.4091 -0.1439 1.1700 0.086 Uiso 1 1 calc R U
C22 C 0.3128(4) -0.3006(2) 1.09769(19) 0.0503(9) Uani 1 1 d . .
H22A H 0.2530 -0.3240 1.1300 0.060 Uiso 1 1 calc R U
H22B H 0.2875 -0.3296 1.0565 0.060 Uiso 1 1 calc R U
C23 C 0.4411(5) -0.3423(3) 1.1148(3) 0.0685(12) Uani 1 1 d . .
H23A H 0.4999 -0.3288 1.0797 0.082 Uiso 1 1 calc R U
H23B H 0.4725 -0.3091 1.1535 0.082 Uiso 1 1 calc R U
C24 C 0.4338(5) -0.4533(3) 1.1264(2) 0.0677(12) Uani 1 1 d . .
H24 H 0.4147 -0.4919 1.0900 0.081 Uiso 1 1 calc R U
C25 C 0.4504(5) -0.5047(3) 1.1805(3) 0.0755(14) Uani 1 1 d . .
C26 C 0.4904(9) -0.4538(6) 1.2416(3) 0.132(3) Uani 1 1 d . .
H26A H 0.4852 -0.3821 1.2361 0.198 Uiso 1 1 calc R U
H26B H 0.5760 -0.4723 1.2517 0.198 Uiso 1 1 calc R U
H26C H 0.4356 -0.4741 1.2764 0.198 Uiso 1 1 calc R U
C27 C 0.4363(8) -0.6174(4) 1.1815(4) 0.128(3) Uani 1 1 d . .
H27A H 0.4094 -0.6404 1.1396 0.192 Uiso 1 1 calc R U
H27B H 0.3742 -0.6360 1.2134 0.192 Uiso 1 1 calc R U
H27C H 0.5160 -0.6478 1.1923 0.192 Uiso 1 1 calc R U
C28 C 0.5995(4) 0.3870(3) 0.78723(18) 0.0564(10) Uani 1 1 d . .
H28A H 0.6177 0.4557 0.7760 0.085 Uiso 1 1 calc R U
H28B H 0.5873 0.3484 0.7484 0.085 Uiso 1 1 calc R U
H28C H 0.6690 0.3595 0.8114 0.085 Uiso 1 1 calc R U
C29 C 0.3664(4) 0.4073(3) 0.78555(19) 0.0582(10) Uani 1 1 d . .
H29A H 0.3525 0.3527 0.7558 0.087 Uiso 1 1 calc R U
H29B H 0.3834 0.4679 0.7617 0.087 Uiso 1 1 calc R U
H29C H 0.2923 0.4167 0.8118 0.087 Uiso 1 1 calc R U
C30 C 0.2549(4) 0.0490(2) 0.89444(18) 0.0484(8) Uani 1 1 d . .
H30A H 0.2457 -0.0223 0.8885 0.073 Uiso 1 1 calc R U
H30B H 0.2372 0.0830 0.8543 0.073 Uiso 1 1 calc R U
H30C H 0.1967 0.0717 0.9271 0.073 Uiso 1 1 calc R U
O1S O 0.2616(4) 0.6728(3) 0.8454(2) 0.1171(17) Uani 1 1 d . .
H2S H 0.2249 0.7087 0.8191 0.176 Uiso 1 1 d R U
H1S H 0.2259 0.6401 0.8738 0.176 Uiso 1 1 d R U

loop_
_atom_site_aniso_label
_atom_site_aniso_U_11
_atom_site_aniso_U_22
_atom_site_aniso_U_33
_atom_site_aniso_U_23
_atom_site_aniso_U_13
_atom_site_aniso_U_12
O1 0.0752(19) 0.0268(10) 0.0501(13) 0.0049(9) -0.0054(12) -0.0101(10)
O2 0.115(3) 0.0396(12) 0.0420(13) -0.0084(10) 0.0258(15) -0.0148(14)
O3 0.0473(14) 0.0471(12) 0.0594(14) -0.0144(11) -0.0015(12) -0.0086(10)
O4 0.0450(14) 0.0424(12) 0.0549(14) -0.0018(10) 0.0036(11) -0.0018(10)
C1 0.066(2) 0.0281(14) 0.0413(16) -0.0042(12) 0.0120(16) -0.0010(14)
C2 0.070(2) 0.0263(14) 0.0482(18) -0.0042(13) 0.0083(17) -0.0029(14)
C3 0.059(2) 0.0236(13) 0.0438(16) 0.0017(11) -0.0001(15) -0.0044(13)
C4 0.064(2) 0.0312(14) 0.0387(15) 0.0001(12) 0.0011(15) -0.0081(14)
C5 0.0490(19) 0.0273(13) 0.0365(14) -0.0038(11) 0.0020(14) -0.0047(13)
C6 0.068(2) 0.0344(14) 0.0352(15) -0.0061(12) 0.0058(15) -0.0092(15)
C7 0.064(2) 0.0280(13) 0.0416(16) -0.0085(12) 0.0125(16) -0.0023(14)
C8 0.0431(17) 0.0245(12) 0.0415(15) -0.0016(11) 0.0015(13) -0.0052(12)
C9 0.0406(16) 0.0250(12) 0.0386(14) -0.0034(11) 0.0040(13) -0.0002(11)
C10 0.0493(19) 0.0253(12) 0.0412(16) -0.0013(11) 0.0051(14) -0.0019(13)
C11 0.064(2) 0.0252(13) 0.0467(17) -0.0043(12) 0.0135(16) -0.0028(13)
C12 0.060(2) 0.0306(14) 0.0407(15) -0.0045(13) 0.0054(15) -0.0062(14)
C13 0.0385(17) 0.0231(13) 0.0447(16) -0.0019(11) 0.0006(13) -0.0030(11)
C14 0.0443(18) 0.0242(13) 0.0447(16) -0.0026(11) 0.0060(14) -0.0010(12)
C15 0.0507(19) 0.0274(13) 0.0550(19) -0.0087(12) 0.0079(16) 0.0003(13)
C16 0.0429(18) 0.0240(12) 0.0560(18) -0.0057(12) 0.0023(15) 0.0029(12)
C17 0.0383(16) 0.0269(13) 0.0517(17) 0.0004(12) -0.0049(14) -0.0023(12)
C18 0.042(2) 0.0366(15) 0.066(2) -0.0002(15) 0.0034(17) -0.0002(14)
C19 0.051(2) 0.0362(15) 0.066(2) 0.0044(15) 0.0022(17) 0.0028(14)
C20 0.052(2) 0.0300(14) 0.0481(17) 0.0035(12) -0.0012(15) -0.0039(14)
C21 0.084(3) 0.0422(17) 0.0464(19) 0.0004(14) -0.0038(19) -0.0114(18)
C22 0.058(2) 0.0306(15) 0.062(2) 0.0083(14) -0.0054(18) -0.0035(14)
C23 0.064(3) 0.052(2) 0.089(3) 0.021(2) -0.008(2) -0.0004(19)
C24 0.076(3) 0.053(2) 0.074(3) 0.0115(19) -0.007(2) 0.013(2)
C25 0.076(3) 0.066(3) 0.084(3) 0.029(2) 0.012(3) 0.028(2)
C26 0.172(8) 0.135(6) 0.088(4) 0.017(4) -0.023(5) 0.057(6)
C27 0.150(6) 0.074(3) 0.160(6) 0.062(4) 0.023(6) 0.028(4)
C28 0.082(3) 0.0395(16) 0.0483(19) 0.0002(14) 0.0174(19) -0.0117(18)
C29 0.084(3) 0.0408(16) 0.0503(19) 0.0090(15) -0.0131(19) -0.0114(19)
C30 0.055(2) 0.0322(14) 0.0583(19) 0.0005(13) -0.0100(17) -0.0067(15)
O1S 0.104(3) 0.098(3) 0.149(4) -0.073(3) 0.001(3) 0.005(2)

loop_
_atom_type_symbol
_atom_type_description
_atom_type_scat_dispersion_real
_atom_type_scat_dispersion_imag
_atom_type_scat_source
C C 0.0181 0.0091 'International Tables Vol C Tables 4.2.6.8 and 6.1.1.4'
H H 0.0000 0.0000 'International Tables Vol C Tables 4.2.6.8 and 6.1.1.4'
O O 0.0492 0.0322 'International Tables Vol C Tables 4.2.6.8 and 6.1.1.4'

loop_
_geom_angle_atom_site_label_1
_geom_angle_atom_site_label_2
_geom_angle_atom_site_label_3
_geom_angle
C3 O1 H1 109.5
C6 O2 H2 109.5
C16 O3 H3 109.5
C20 O4 H4 109.5
C2 C1 C10 113.1(3)
C2 C1 H1A 109.0
C10 C1 H1A 109.0
C2 C1 H1B 109.0
C10 C1 H1B 109.0
H1A C1 H1B 107.8
C1 C2 C3 110.9(3)
C1 C2 H2A 109.5
C3 C2 H2A 109.5
C1 C2 H2B 109.5
C3 C2 H2B 109.5
H2A C2 H2B 108.0
O1 C3 C2 109.5(3)
O1 C3 C4 109.5(3)
C2 C3 C4 114.4(3)
O1 C3 H3A 107.8
C2 C3 H3A 107.8
C4 C3 H3A 107.8
C29 C4 C28 108.4(3)
C29 C4 C3 111.6(3)
C28 C4 C3 104.6(3)
C29 C4 C5 113.7(3)
C28 C4 C5 110.1(3)
C3 C4 C5 108.2(2)
C6 C5 C10 108.2(2)
C6 C5 C4 115.8(2)
C10 C5 C4 116.3(2)
C6 C5 H5 105.1
C10 C5 H5 105.1
C4 C5 H5 105.1
O2 C6 C7 108.2(3)
O2 C6 C5 110.6(3)
C7 C6 C5 110.2(3)
O2 C6 H6 109.3
C7 C6 H6 109.3
C5 C6 H6 109.3
C6 C7 C8 114.7(3)
C6 C7 H7A 108.6
C8 C7 H7A 108.6
C6 C7 H7B 108.6
C8 C7 H7B 108.6
H7A C7 H7B 107.6
C7 C8 C9 108.1(2)
C7 C8 C30 107.5(3)
C9 C8 C30 112.8(3)
C7 C8 C14 111.2(3)
C9 C8 C14 108.2(2)
C30 C8 C14 109.1(2)
C11 C9 C8 111.2(2)
C11 C9 C10 115.4(2)
C8 C9 C10 115.7(2)
C11 C9 H9 104.4
C8 C9 H9 104.4
C10 C9 H9 104.4
C1 C10 C19 106.7(3)
C1 C10 C5 107.9(2)
C19 C10 C5 115.1(3)
C1 C10 C9 107.6(2)
C19 C10 C9 112.4(3)
C5 C10 C9 106.8(2)
C12 C11 C9 114.8(3)
C12 C11 H11A 108.6
C9 C11 H11A 108.6
C12 C11 H11B 108.6
C9 C11 H11B 108.6
H11A C11 H11B 107.5
C13 C12 C11 109.6(3)
C13 C12 H12A 109.8
C11 C12 H12A 109.8
C13 C12 H12B 109.8
C11 C12 H12B 109.8
H12A C12 H12B 108.2
C12 C13 C17 124.3(3)
C12 C13 C14 110.2(2)
C17 C13 C14 104.0(2)
C12 C13 H13 105.7
C17 C13 H13 105.7
C14 C13 H13 105.7
C18 C14 C13 110.9(3)
C18 C14 C15 106.0(3)
C13 C14 C15 102.6(2)
C18 C14 C8 112.5(2)
C13 C14 C8 108.3(2)
C15 C14 C8 116.2(3)
C16 C15 C14 107.1(3)
C16 C15 H15A 110.3
C14 C15 H15A 110.3
C16 C15 H15B 110.3
C14 C15 H15B 110.3
H15A C15 H15B 108.6
O3 C16 C15 111.1(3)
O3 C16 C17 108.0(3)
C15 C16 C17 106.0(2)
O3 C16 H16 110.6
C15 C16 H16 110.6
C17 C16 H16 110.6
C20 C17 C16 114.2(2)
C20 C17 C13 118.4(3)
C16 C17 C13 100.3(2)
C20 C17 H17 107.8
C16 C17 H17 107.8
C13 C17 H17 107.8
C14 C18 H18A 109.5
C14 C18 H18B 109.5
H18A C18 H18B 109.5
C14 C18 H18C 109.5
H18A C18 H18C 109.5
H18B C18 H18C 109.5
C10 C19 H19A 109.5
C10 C19 H19B 109.5
H19A C19 H19B 109.5
C10 C19 H19C 109.5
H19A C19 H19C 109.5
H19B C19 H19C 109.5
O4 C20 C21 105.4(3)
O4 C20 C22 106.8(3)
C21 C20 C22 109.4(3)
O4 C20 C17 109.8(3)
C21 C20 C17 112.4(3)
C22 C20 C17 112.6(3)
C20 C21 H21A 109.5
C20 C21 H21B 109.5
H21A C21 H21B 109.5
C20 C21 H21C 109.5
H21A C21 H21C 109.5
H21B C21 H21C 109.5
C23 C22 C20 117.8(3)
C23 C22 H22A 107.9
C20 C22 H22A 107.9
C23 C22 H22B 107.9
C20 C22 H22B 107.9
H22A C22 H22B 107.2
C24 C23 C22 110.7(4)
C24 C23 H23A 109.5
C22 C23 H23A 109.5
C24 C23 H23B 109.5
C22 C23 H23B 109.5
H23A C23 H23B 108.1
C25 C24 C23 129.6(5)
C25 C24 H24 115.2
C23 C24 H24 115.2
C24 C25 C26 121.2(5)
C24 C25 C27 120.8(6)
C26 C25 C27 117.9(5)
C25 C26 H26A 109.5
C25 C26 H26B 109.5
H26A C26 H26B 109.5
C25 C26 H26C 109.5
H26A C26 H26C 109.5
H26B C26 H26C 109.5
C25 C27 H27A 109.5
C25 C27 H27B 109.5
H27A C27 H27B 109.5
C25 C27 H27C 109.5
H27A C27 H27C 109.5
H27B C27 H27C 109.5
C4 C28 H28A 109.5
C4 C28 H28B 109.5
H28A C28 H28B 109.5
C4 C28 H28C 109.5
H28A C28 H28C 109.5
H28B C28 H28C 109.5
C4 C29 H29A 109.5
C4 C29 H29B 109.5
H29A C29 H29B 109.5
C4 C29 H29C 109.5
H29A C29 H29C 109.5
H29B C29 H29C 109.5
C8 C30 H30A 109.5
C8 C30 H30B 109.5
H30A C30 H30B 109.5
C8 C30 H30C 109.5
H30A C30 H30C 109.5
H30B C30 H30C 109.5
H2S O1S H1S 124.2

loop_
_geom_bond_atom_site_label_1
_geom_bond_atom_site_label_2
_geom_bond_distance
O1 C3 1.442(3)
O1 H1 0.8200
O2 C6 1.436(4)
O2 H2 0.8200
O3 C16 1.431(4)
O3 H3 0.8200
O4 C20 1.443(5)
O4 H4 0.8200
C1 C2 1.516(4)
C1 C10 1.542(4)
C1 H1A 0.9700
C1 H1B 0.9700
C2 C3 1.519(5)
C2 H2A 0.9700
C2 H2B 0.9700
C3 C4 1.551(4)
C3 H3A 0.9800
C4 C29 1.515(5)
C4 C28 1.539(5)
C4 C5 1.573(4)
C5 C6 1.541(4)
C5 C10 1.570(4)
C5 H5 0.9800
C6 C7 1.517(4)
C6 H6 0.9800
C7 C8 1.534(4)
C7 H7A 0.9700
C7 H7B 0.9700
C8 C9 1.555(4)
C8 C30 1.555(5)
C8 C14 1.571(4)
C9 C11 1.542(4)
C9 C10 1.570(4)
C9 H9 0.9800
C10 C19 1.543(5)
C11 C12 1.535(4)
C11 H11A 0.9700
C11 H11B 0.9700
C12 C13 1.521(4)
C12 H12A 0.9700
C12 H12B 0.9700
C13 C17 1.545(4)
C13 C14 1.549(4)
C13 H13 0.9800
C14 C18 1.543(5)
C14 C15 1.560(4)
C15 C16 1.525(5)
C15 H15A 0.9700
C15 H15B 0.9700
C16 C17 1.543(4)
C16 H16 0.9800
C17 C20 1.541(5)
C17 H17 0.9800
C18 H18A 0.9600
C18 H18B 0.9600
C18 H18C 0.9600
C19 H19A 0.9600
C19 H19B 0.9600
C19 H19C 0.9600
C20 C21 1.524(5)
C20 C22 1.536(4)
C21 H21A 0.9600
C21 H21B 0.9600
C21 H21C 0.9600
C22 C23 1.506(6)
C22 H22A 0.9700
C22 H22B 0.9700
C23 C24 1.495(5)
C23 H23A 0.9700
C23 H23B 0.9700
C24 C25 1.321(6)
C24 H24 0.9300
C25 C26 1.491(9)
C25 C27 1.503(7)
C26 H26A 0.9600
C26 H26B 0.9600
C26 H26C 0.9600
C27 H27A 0.9600
C27 H27B 0.9600
C27 H27C 0.9600
C28 H28A 0.9600
C28 H28B 0.9600
C28 H28C 0.9600
C29 H29A 0.9600
C29 H29B 0.9600
C29 H29C 0.9600
C30 H30A 0.9600
C30 H30B 0.9600
C30 H30C 0.9600
O1S H2S 0.8200
O1S H1S 0.8200

loop_
_geom_hbond_atom_site_label_D
_geom_hbond_atom_site_label_H
_geom_hbond_atom_site_label_A
_geom_hbond_distance_DH
_geom_hbond_distance_HA
_geom_hbond_distance_DA
_geom_hbond_angle_DHA
_geom_hbond_site_symmetry_A
O1 H1 O4 0.82 1.90 2.710(3) 168.5 2_557
O2 H2 O1 0.82 2.16 2.915(3) 154.1 3_646
O3 H3 O1S 0.82 1.98 2.793(4) 170.2 1_545
O4 H4 O3 0.82 2.05 2.655(3) 130.2 .
C22 H22B O3 0.97 2.56 3.150(5) 119.5 .

loop_
_geom_torsion_atom_site_label_1
_geom_torsion_atom_site_label_2
_geom_torsion_atom_site_label_3
_geom_torsion_atom_site_label_4
_geom_torsion
C10 C1 C2 C3 -58.8(4)
C1 C2 C3 O1 -179.9(3)
C1 C2 C3 C4 56.8(4)
O1 C3 C4 C29 -48.3(4)
C2 C3 C4 C29 75.0(4)
O1 C3 C4 C28 68.7(4)
C2 C3 C4 C28 -168.0(3)
O1 C3 C4 C5 -174.0(3)
C2 C3 C4 C5 -50.8(4)
C29 C4 C5 C6 53.8(4)
C28 C4 C5 C6 -68.1(4)
C3 C4 C5 C6 178.2(3)
C29 C4 C5 C10 -75.0(4)
C28 C4 C5 C10 163.2(3)
C3 C4 C5 C10 49.5(4)
C10 C5 C6 O2 177.3(3)
C4 C5 C6 O2 44.7(4)
C10 C5 C6 C7 -63.1(4)
C4 C5 C6 C7 164.3(3)
O2 C6 C7 C8 -179.8(3)
C5 C6 C7 C8 59.2(4)
C6 C7 C8 C9 -50.4(4)
C6 C7 C8 C30 71.6(3)
C6 C7 C8 C14 -169.0(3)
C7 C8 C9 C11 -175.5(3)
C30 C8 C9 C11 65.8(4)
C14 C8 C9 C11 -55.0(3)
C7 C8 C9 C10 50.5(4)
C30 C8 C9 C10 -68.3(3)
C14 C8 C9 C10 171.0(3)
C2 C1 C10 C19 -69.3(4)
C2 C1 C10 C5 54.9(4)
C2 C1 C10 C9 169.9(3)
C6 C5 C10 C1 175.9(3)
C4 C5 C10 C1 -51.8(4)
C6 C5 C10 C19 -65.1(3)
C4 C5 C10 C19 67.2(3)
C6 C5 C10 C9 60.5(3)
C4 C5 C10 C9 -167.2(3)
C11 C9 C10 C1 55.3(4)
C8 C9 C10 C1 -172.5(3)
C11 C9 C10 C19 -61.9(4)
C8 C9 C10 C19 70.3(3)
C11 C9 C10 C5 171.0(3)
C8 C9 C10 C5 -56.8(3)
C8 C9 C11 C12 51.1(4)
C10 C9 C11 C12 -174.7(3)
C9 C11 C12 C13 -51.8(4)
C11 C12 C13 C17 -177.6(3)
C11 C12 C13 C14 58.3(4)
C12 C13 C14 C18 58.7(3)
C17 C13 C14 C18 -76.5(3)
C12 C13 C14 C15 171.5(3)
C17 C13 C14 C15 36.3(3)
C12 C13 C14 C8 -65.1(3)
C17 C13 C14 C8 159.7(2)
C7 C8 C14 C18 57.9(3)
C9 C8 C14 C18 -60.6(3)
C30 C8 C14 C18 176.3(3)
C7 C8 C14 C13 -179.2(2)
C9 C8 C14 C13 62.2(3)
C30 C8 C14 C13 -60.8(3)
C7 C8 C14 C15 -64.5(3)
C9 C8 C14 C15 176.9(3)
C30 C8 C14 C15 53.9(4)
C18 C14 C15 C16 103.2(3)
C13 C14 C15 C16 -13.2(3)
C8 C14 C15 C16 -131.1(3)
C14 C15 C16 O3 102.3(3)
C14 C15 C16 C17 -14.7(3)
O3 C16 C17 C20 45.0(3)
C15 C16 C17 C20 164.1(3)
O3 C16 C17 C13 -82.7(3)
C15 C16 C17 C13 36.5(3)
C12 C13 C17 C20 63.3(4)
C14 C13 C17 C20 -169.9(3)
C12 C13 C17 C16 -171.9(3)
C14 C13 C17 C16 -45.1(3)
C16 C17 C20 O4 -70.8(3)
C13 C17 C20 O4 46.9(4)
C16 C17 C20 C21 172.3(3)
C13 C17 C20 C21 -70.0(4)
C16 C17 C20 C22 48.1(4)
C13 C17 C20 C22 165.8(3)
O4 C20 C22 C23 -178.7(4)
C21 C20 C22 C23 -65.1(5)
C17 C20 C22 C23 60.7(5)
C20 C22 C23 C24 172.6(4)
C22 C23 C24 C25 -113.1(6)
C23 C24 C25 C26 -4.3(9)
C23 C24 C25 C27 179.0(5)
